data_7028550
loop_
_publ_author_name
'Seth, Piya'
'Ghosh, Soumavo'
'Figuerola, Albert'
'Ghosh, Asutosh'

_publ_section_title
;
 Trinuclear heterometallic Cu(II)-Mn(II) complexes of a salen type Schiff
 base ligand: anion dependent variation of phenoxido bridging angles and
 magnetic coupling.
;
_journal_issue 3
_journal_name_full 'Dalton transactions (Cambridge, England : 2003)'
_journal_page_first 990
_journal_page_last 998
_journal_paper_doi 10.1039/c3dt52012a
_journal_volume 43
_journal_year 2014
_chemical_formula_sum 'C50 H46 Cl4 Cu2 Mn N4 O10'
_chemical_formula_weight 1186.73
_chemical_name_systematic
;
 ?
;
_space_group_IT_number 61
_symmetry_cell_setting orthorhombic
_symmetry_space_group_name_Hall '-P 2ac 2ab'
_symmetry_space_group_name_H-M 'P b c a'
_atom_sites_solution_hydrogens geom
_atom_sites_solution_primary direct
_atom_sites_solution_secondary difmap
_audit_creation_method SHELXL-97
_cell_angle_alpha 90.00
_cell_angle_beta 90.00
_cell_angle_gamma 90.00
_cell_formula_units_Z 4
_cell_length_a 10.532(5)
_cell_length_b 17.981(5)
_cell_length_c 26.275(5)
_cell_measurement_reflns_used 32429
_cell_measurement_temperature 293(2)
_cell_measurement_theta_max 24.9
_cell_measurement_theta_min 1.5
_cell_volume 4976(3)
_computing_cell_refinement 'Bruker SMART'
_computing_data_collection 'Bruker SMART'
_computing_data_reduction 'Bruker SAINT'
_computing_molecular_graphics 'Ortep-3 for windows (Farrugia, 1997)'
_computing_publication_material 'Platon99 (Spek, 1999)'
_computing_structure_refinement 'SHELXL-97 (Sheldrick, 1997)'
_computing_structure_solution 'SHELXS-97 (Sheldrick, 1997)'
_diffrn_ambient_temperature 293(2)
_diffrn_measured_fraction_theta_full 0.997
_diffrn_measured_fraction_theta_max 0.997
_diffrn_measurement_device_type 'CCD area detector'
_diffrn_measurement_method 'phi and omega scans'
_diffrn_radiation_monochromator graphite
_diffrn_radiation_source 'fine-focus sealed tube'
_diffrn_radiation_type MoK\a
_diffrn_radiation_wavelength 0.71073
_diffrn_reflns_av_R_equivalents 0.0925
_diffrn_reflns_av_sigmaI/netI 0.0574
_diffrn_reflns_limit_h_max 12
_diffrn_reflns_limit_h_min -12
_diffrn_reflns_limit_k_max 21
_diffrn_reflns_limit_k_min -21
_diffrn_reflns_limit_l_max 30
_diffrn_reflns_limit_l_min -30
_diffrn_reflns_number 32429
_diffrn_reflns_theta_full 24.93
_diffrn_reflns_theta_max 24.93
_diffrn_reflns_theta_min 1.55
_exptl_absorpt_coefficient_mu 1.375
_exptl_absorpt_correction_T_max 0.9471
_exptl_absorpt_correction_T_min 0.8980
_exptl_absorpt_correction_type empirical
_exptl_absorpt_process_details SADABS
_exptl_crystal_colour green
_exptl_crystal_density_diffrn 1.584
_exptl_crystal_density_method 'not measured'
_exptl_crystal_description plate
_exptl_crystal_F_000 2420
_exptl_crystal_size_max 0.08
_exptl_crystal_size_mid 0.06
_exptl_crystal_size_min 0.04
_refine_diff_density_max 0.687
_refine_diff_density_min -0.508
_refine_diff_density_rms 0.076
_refine_ls_extinction_method none
_refine_ls_goodness_of_fit_ref 1.020
_refine_ls_hydrogen_treatment constr
_refine_ls_matrix_type full
_refine_ls_number_parameters 322
_refine_ls_number_reflns 4340
_refine_ls_number_restraints 4
_refine_ls_restrained_S_all 1.023
_refine_ls_R_factor_all 0.1022
_refine_ls_R_factor_gt 0.0604
_refine_ls_shift/su_max 0.000
_refine_ls_shift/su_mean 0.000
_refine_ls_structure_factor_coef Fsqd
_refine_ls_weighting_details 'calc w=1/[\s^2^(Fo^2^)+(0.0851P)^2^+6.5565P] where P=(Fo^2^+2Fc^2^)/3'
_refine_ls_weighting_scheme calc
_refine_ls_wR_factor_gt 0.1548
_refine_ls_wR_factor_ref 0.1779
_reflns_number_gt 2751
_reflns_number_total 4340
_reflns_threshold_expression >2sigma(I)
_cod_data_source_file c3dt52012a.txt
_cod_data_source_block 5_shelxl
_cod_original_sg_symbol_H-M Pbca
_cod_database_code 7028550

loop_
_symmetry_equiv_pos_as_xyz
'x, y, z'
'-x+1/2, -y, z+1/2'
'x+1/2, -y+1/2, -z'
'-x, y+1/2, -z+1/2'
'-x, -y, -z'
'x-1/2, y, -z-1/2'
'-x-1/2, y-1/2, z'
'x, -y-1/2, z-1/2'

loop_
_atom_site_label
_atom_site_type_symbol
_atom_site_fract_x
_atom_site_fract_y
_atom_site_fract_z
_atom_site_U_iso_or_equiv
_atom_site_adp_type
_atom_site_occupancy
_atom_site_symmetry_multiplicity
_atom_site_calc_flag
_atom_site_refinement_flags
_atom_site_disorder_assembly
_atom_site_disorder_group
Mn1 Mn 0.0000 0.0000 0.0000 0.0465(3) Uani 1 2 d S . .
Cu1 Cu 0.17818(6) 0.11201(4) 0.05577(3) 0.0511(3) Uani 1 1 d . . .
C11 C -0.0855(5) 0.1627(3) 0.0378(2) 0.0502(14) Uani 1 1 d . . .
C12 C -0.1921(6) 0.1621(3) 0.0055(2) 0.0600(16) Uani 1 1 d . . .
H12 H -0.1995 0.1256 -0.0194 0.072 Uiso 1 1 calc R . .
C13 C -0.2855(6) 0.2150(4) 0.0105(3) 0.0636(17) Uani 1 1 d . . .
H13 H -0.3549 0.2139 -0.0113 0.076 Uiso 1 1 calc R . .
C14 C -0.2785(6) 0.2704(4) 0.0475(3) 0.0674(18) Uani 1 1 d . . .
H14 H -0.3432 0.3052 0.0511 0.081 Uiso 1 1 calc R . .
C15 C -0.1744(6) 0.2720(3) 0.0781(3) 0.0692(18) Uani 1 1 d . . .
H15 H -0.1688 0.3087 0.1029 0.083 Uiso 1 1 calc R . .
C16 C -0.0743(5) 0.2199(3) 0.0734(2) 0.0548(15) Uani 1 1 d . . .
C17 C 0.0326(6) 0.2268(3) 0.1070(2) 0.0611(16) Uani 1 1 d . . .
H17 H 0.0248 0.2623 0.1325 0.073 Uiso 1 1 calc R . .
C18 C 0.2281(7) 0.2071(5) 0.1469(3) 0.084(2) Uani 1 1 d . . .
H18A H 0.2289 0.1663 0.1710 0.101 Uiso 1 1 calc R . .
H18B H 0.2014 0.2515 0.1650 0.101 Uiso 1 1 calc R . .
C19 C 0.3605(7) 0.2187(4) 0.1264(3) 0.085(2) Uani 1 1 d . . .
H19A H 0.3567 0.2548 0.0990 0.102 Uiso 1 1 calc R . .
H19B H 0.4128 0.2396 0.1532 0.102 Uiso 1 1 calc R . .
C20 C 0.4235(6) 0.1499(4) 0.1069(3) 0.076(2) Uani 1 1 d . . .
H20A H 0.5124 0.1603 0.1003 0.092 Uiso 1 1 calc R . .
H20B H 0.4193 0.1115 0.1328 0.092 Uiso 1 1 calc R . .
C21 C 0.4405(6) 0.1028(3) 0.0242(3) 0.0616(17) Uani 1 1 d . . .
H21 H 0.5264 0.1109 0.0300 0.074 Uiso 1 1 calc R . .
C22 C 0.4087(5) 0.0704(3) -0.0231(2) 0.0524(14) Uani 1 1 d . . .
C23 C 0.5033(6) 0.0683(3) -0.0607(3) 0.0626(17) Uani 1 1 d . . .
H23 H 0.5832 0.0875 -0.0534 0.075 Uiso 1 1 calc R . .
C24 C 0.4815(6) 0.0391(4) -0.1074(3) 0.0699(18) Uani 1 1 d . . .
H24 H 0.5447 0.0404 -0.1322 0.084 Uiso 1 1 calc R . .
C25 C 0.3654(7) 0.0075(4) -0.1182(3) 0.0719(18) Uani 1 1 d . . .
H25 H 0.3506 -0.0136 -0.1499 0.086 Uiso 1 1 calc R . .
C26 C 0.2713(6) 0.0073(4) -0.0818(3) 0.0624(16) Uani 1 1 d . . .
H26 H 0.1938 -0.0148 -0.0895 0.075 Uiso 1 1 calc R . .
C27 C 0.2881(5) 0.0391(3) -0.0335(2) 0.0502(14) Uani 1 1 d . . .
C31 C 0.0877(5) -0.0303(3) 0.1130(2) 0.0547(15) Uani 1 1 d . . .
C32 C 0.0640(6) -0.0724(3) 0.1613(2) 0.0601(16) Uani 1 1 d . . .
C33 C -0.0404(7) -0.1217(4) 0.1627(3) 0.082(2) Uani 1 1 d . . .
H33 H -0.0923 -0.1294 0.1346 0.098 Uiso 1 1 calc R . .
C34 C -0.0612(10) -0.1579(5) 0.2084(4) 0.113(3) Uani 1 1 d . . .
H34 H -0.1310 -0.1891 0.2120 0.136 Uiso 1 1 calc R . .
C35 C 0.0211(15) -0.1479(7) 0.2487(4) 0.141(5) Uani 1 1 d . . .
H35 H 0.0072 -0.1748 0.2784 0.170 Uiso 1 1 calc R . .
C36 C 0.1177(11) -0.1023(6) 0.2469(4) 0.114(3) Uani 1 1 d . . .
H36 H 0.1708 -0.0968 0.2749 0.137 Uiso 1 1 calc R . .
C37 C 0.1397(8) -0.0628(4) 0.2030(3) 0.078(2) Uani 1 1 d . . .
N1 N 0.1368(5) 0.1909(3) 0.10649(18) 0.0591(13) Uani 1 1 d . . .
N2 N 0.3643(5) 0.1224(3) 0.0603(2) 0.0559(13) Uani 1 1 d . . .
O1 O 0.0000(3) 0.1094(2) 0.03389(16) 0.0564(10) Uani 1 1 d . . .
O2 O 0.1966(3) 0.0403(2) 0.00024(14) 0.0514(10) Uani 1 1 d . . .
O3 O 0.1693(4) 0.0219(3) 0.11494(16) 0.0735(12) Uani 1 1 d . . .
O4 O 0.0273(4) -0.0470(2) 0.07450(16) 0.0643(11) Uani 1 1 d . . .
O5 O 0.2386(6) -0.0167(4) 0.2023(2) 0.1111(19) Uani 1 1 d . . .
H5 H 0.2352 0.0094 0.1767 0.167 Uiso 1 1 calc R . .
C1A C -0.131(5) 0.0802(14) 0.226(3) 0.124(5) Uiso 0.28(7) 1 d PD A 1
H1A1 H -0.1865 0.0614 0.2528 0.148 Uiso 0.28(7) 1 calc PR A 1
H1A2 H -0.1116 0.0399 0.2030 0.148 Uiso 0.28(7) 1 calc PR A 1
C1B C -0.104(2) 0.0870(10) 0.2072(13) 0.124(5) Uiso 0.72(7) 1 d PD A 2
H1B1 H -0.0606 0.0711 0.1765 0.148 Uiso 0.72(7) 1 calc PR A 2
H1B2 H -0.1504 0.0447 0.2207 0.148 Uiso 0.72(7) 1 calc PR A 2
Cl1 Cl 0.0084(4) 0.1173(2) 0.25241(16) 0.1895(16) Uani 1 1 d D . .
Cl2 Cl -0.2062(4) 0.1555(2) 0.19297(18) 0.2080(18) Uani 1 1 d D . .

loop_
_atom_site_aniso_label
_atom_site_aniso_U_11
_atom_site_aniso_U_22
_atom_site_aniso_U_33
_atom_site_aniso_U_23
_atom_site_aniso_U_13
_atom_site_aniso_U_12
Mn1 0.0400(6) 0.0490(7) 0.0505(7) -0.0055(6) -0.0020(5) -0.0089(5)
Cu1 0.0409(4) 0.0558(4) 0.0567(5) -0.0056(3) -0.0054(3) -0.0083(3)
C11 0.043(3) 0.046(3) 0.061(4) 0.002(3) 0.005(3) -0.007(3)
C12 0.057(4) 0.059(4) 0.064(4) 0.004(3) -0.002(3) -0.002(3)
C13 0.044(3) 0.068(4) 0.080(5) 0.012(4) -0.003(3) -0.005(3)
C14 0.049(4) 0.053(4) 0.101(5) 0.012(4) 0.010(4) 0.002(3)
C15 0.065(4) 0.045(3) 0.097(5) -0.001(3) 0.022(4) 0.003(3)
C16 0.056(4) 0.050(3) 0.059(4) 0.004(3) 0.008(3) -0.006(3)
C17 0.069(4) 0.058(4) 0.056(4) -0.018(3) 0.001(3) -0.009(3)
C18 0.086(5) 0.098(6) 0.069(5) -0.025(4) -0.009(4) -0.001(4)
C19 0.080(5) 0.089(5) 0.085(5) -0.020(4) -0.033(4) -0.026(4)
C20 0.055(4) 0.089(5) 0.085(5) -0.010(4) -0.020(4) -0.015(4)
C21 0.037(3) 0.064(4) 0.084(5) 0.017(4) -0.005(3) -0.007(3)
C22 0.039(3) 0.056(3) 0.062(4) 0.014(3) -0.002(3) -0.001(3)
C23 0.038(3) 0.067(4) 0.083(5) 0.011(4) 0.008(3) -0.003(3)
C24 0.051(4) 0.084(5) 0.075(5) 0.012(4) 0.021(4) 0.012(3)
C25 0.068(4) 0.087(5) 0.061(4) -0.004(4) 0.011(4) 0.015(4)
C26 0.043(3) 0.073(4) 0.070(4) -0.010(4) 0.002(3) 0.001(3)
C27 0.038(3) 0.050(3) 0.063(4) 0.007(3) 0.000(3) -0.001(2)
C31 0.046(3) 0.056(3) 0.062(4) -0.007(3) -0.003(3) 0.003(3)
C32 0.073(4) 0.052(4) 0.056(4) 0.011(3) 0.010(3) 0.010(3)
C33 0.085(5) 0.064(4) 0.096(6) 0.017(4) 0.031(4) 0.002(4)
C34 0.134(9) 0.087(6) 0.118(8) 0.024(6) 0.054(7) -0.018(6)
C35 0.195(14) 0.151(11) 0.079(7) 0.046(7) 0.039(8) 0.018(10)
C36 0.133(8) 0.141(9) 0.068(6) 0.024(6) 0.012(6) -0.007(7)
C37 0.085(5) 0.079(5) 0.069(5) 0.002(4) -0.008(4) 0.006(4)
N1 0.053(3) 0.071(3) 0.053(3) -0.011(3) -0.008(2) -0.006(3)
N2 0.044(3) 0.058(3) 0.066(3) 0.002(3) -0.016(3) -0.008(2)
O1 0.042(2) 0.054(2) 0.074(3) -0.012(2) -0.0042(19) -0.0017(19)
O2 0.038(2) 0.062(2) 0.054(2) -0.0109(19) 0.0039(18) -0.0099(17)
O3 0.072(3) 0.079(3) 0.069(3) 0.011(2) -0.017(2) -0.018(2)
O4 0.065(3) 0.069(3) 0.059(3) 0.003(2) -0.007(2) -0.012(2)
O5 0.108(4) 0.135(5) 0.091(4) 0.007(4) -0.036(4) -0.011(4)
Cl1 0.165(3) 0.231(4) 0.173(3) -0.007(3) 0.012(3) 0.004(3)
Cl2 0.206(4) 0.194(4) 0.225(4) 0.067(3) -0.009(3) -0.015(3)

loop_
_atom_type_symbol
_atom_type_description
_atom_type_scat_dispersion_real
_atom_type_scat_dispersion_imag
_atom_type_scat_source
C C 0.0033 0.0016 'International Tables Vol C Tables 4.2.6.8 and 6.1.1.4'
H H 0.0000 0.0000 'International Tables Vol C Tables 4.2.6.8 and 6.1.1.4'
N N 0.0061 0.0033 'International Tables Vol C Tables 4.2.6.8 and 6.1.1.4'
O O 0.0106 0.0060 'International Tables Vol C Tables 4.2.6.8 and 6.1.1.4'
Cl Cl 0.1484 0.1585 'International Tables Vol C Tables 4.2.6.8 and 6.1.1.4'
Mn Mn 0.3368 0.7283 'International Tables Vol C Tables 4.2.6.8 and 6.1.1.4'
Cu Cu 0.3201 1.2651 'International Tables Vol C Tables 4.2.6.8 and 6.1.1.4'

loop_
_geom_angle_atom_site_label_1
_geom_angle_atom_site_label_2
_geom_angle_atom_site_label_3
_geom_angle
_geom_angle_site_symmetry_1
_geom_angle_site_symmetry_3
O4 Mn1 O4 180.0(2) 5 .
O4 Mn1 O1 90.98(16) 5 .
O4 Mn1 O1 89.02(16) . .
O4 Mn1 O1 89.02(16) 5 5
O4 Mn1 O1 90.98(16) . 5
O1 Mn1 O1 180.0(2) . 5
O4 Mn1 O2 89.93(15) 5 .
O4 Mn1 O2 90.07(15) . .
O1 Mn1 O2 72.42(13) . .
O1 Mn1 O2 107.58(13) 5 .
O4 Mn1 O2 90.07(15) 5 5
O4 Mn1 O2 89.93(15) . 5
O1 Mn1 O2 107.58(13) . 5
O1 Mn1 O2 72.42(13) 5 5
O2 Mn1 O2 180.00(18) . 5
O4 Mn1 Cu1 104.71(11) 5 .
O4 Mn1 Cu1 75.29(11) . .
O1 Mn1 Cu1 38.55(10) . .
O1 Mn1 Cu1 141.45(10) 5 .
O2 Mn1 Cu1 38.50(10) . .
O2 Mn1 Cu1 141.50(10) 5 .
O4 Mn1 Cu1 75.29(11) 5 5
O4 Mn1 Cu1 104.71(11) . 5
O1 Mn1 Cu1 141.45(10) . 5
O1 Mn1 Cu1 38.55(10) 5 5
O2 Mn1 Cu1 141.50(10) . 5
O2 Mn1 Cu1 38.50(10) 5 5
Cu1 Mn1 Cu1 180.00(3) . 5
O2 Cu1 O1 82.00(15) . .
O2 Cu1 N2 90.52(18) . .
O1 Cu1 N2 165.9(2) . .
O2 Cu1 N1 171.30(18) . .
O1 Cu1 N1 90.21(18) . .
N2 Cu1 N1 96.3(2) . .
O2 Cu1 O3 92.58(17) . .
O1 Cu1 O3 98.39(16) . .
N2 Cu1 O3 93.85(18) . .
N1 Cu1 O3 92.37(19) . .
O2 Cu1 Mn1 44.25(10) . .
O1 Cu1 Mn1 43.27(11) . .
N2 Cu1 Mn1 133.43(15) . .
N1 Cu1 Mn1 129.92(14) . .
O3 Cu1 Mn1 80.49(11) . .
O1 C11 C16 121.9(5) . .
O1 C11 C12 119.6(5) . .
C16 C11 C12 118.5(5) . .
C13 C12 C11 120.5(6) . .
C12 C13 C14 121.6(6) . .
C15 C14 C13 118.1(6) . .
C14 C15 C16 122.3(6) . .
C11 C16 C15 118.8(6) . .
C11 C16 C17 122.8(5) . .
C15 C16 C17 118.3(6) . .
N1 C17 C16 128.8(6) . .
N1 C18 C19 112.0(6) . .
C20 C19 C18 114.8(6) . .
N2 C20 C19 112.2(6) . .
N2 C21 C22 127.7(5) . .
C23 C22 C21 117.6(5) . .
C23 C22 C27 119.3(6) . .
C21 C22 C27 123.1(6) . .
C24 C23 C22 121.9(6) . .
C23 C24 C25 119.7(6) . .
C26 C25 C24 119.9(7) . .
C25 C26 C27 122.4(6) . .
O2 C27 C26 121.8(5) . .
O2 C27 C22 121.5(5) . .
C26 C27 C22 116.7(5) . .
O4 C31 O3 124.2(6) . .
O4 C31 C32 119.1(6) . .
O3 C31 C32 116.7(6) . .
C37 C32 C33 120.8(6) . .
C37 C32 C31 121.2(6) . .
C33 C32 C31 118.0(6) . .
C34 C33 C32 116.2(8) . .
C35 C34 C33 120.4(9) . .
C36 C35 C34 122.8(10) . .
C35 C36 C37 119.1(10) . .
O5 C37 C32 121.6(7) . .
O5 C37 C36 117.8(8) . .
C32 C37 C36 120.6(8) . .
C17 N1 C18 117.3(5) . .
C17 N1 Cu1 123.7(4) . .
C18 N1 Cu1 118.9(4) . .
C21 N2 C20 116.4(5) . .
C21 N2 Cu1 123.1(4) . .
C20 N2 Cu1 120.5(4) . .
C11 O1 Cu1 127.8(3) . .
C11 O1 Mn1 133.9(3) . .
Cu1 O1 Mn1 98.19(15) . .
C27 O2 Cu1 126.1(3) . .
C27 O2 Mn1 133.4(3) . .
Cu1 O2 Mn1 97.24(15) . .
C31 O3 Cu1 122.1(4) . .
C31 O4 Mn1 136.0(4) . .
Cl1 C1A Cl2 105.8(12) . .
Cl2 C1B Cl1 110.7(8) . .
C1A Cl1 C1B 19(2) . .
C1B Cl2 C1A 19(2) . .

loop_
_geom_bond_atom_site_label_1
_geom_bond_atom_site_label_2
_geom_bond_distance
_geom_bond_site_symmetry_2
Mn1 O4 2.152(4) 5
Mn1 O4 2.152(4) .
Mn1 O1 2.160(4) .
Mn1 O1 2.160(4) 5
Mn1 O2 2.194(3) .
Mn1 O2 2.194(3) 5
Mn1 Cu1 3.1186(9) .
Mn1 Cu1 3.1186(9) 5
Cu1 O2 1.957(4) .
Cu1 O1 1.963(4) .
Cu1 N2 1.973(5) .
Cu1 N1 1.995(5) .
Cu1 O3 2.247(4) .
C11 O1 1.319(6) .
C11 C16 1.397(8) .
C11 C12 1.406(8) .
C12 C13 1.375(8) .
C13 C14 1.392(9) .
C14 C15 1.360(9) .
C15 C16 1.416(8) .
C16 C17 1.435(8) .
C17 N1 1.273(7) .
C18 N1 1.462(8) .
C18 C19 1.510(10) .
C19 C20 1.494(10) .
C20 N2 1.460(8) .
C21 N2 1.292(8) .
C21 C22 1.411(9) .
C22 C23 1.405(8) .
C22 C27 1.416(7) .
C23 C24 1.354(9) .
C24 C25 1.378(9) .
C25 C26 1.377(8) .
C26 C27 1.404(8) .
C27 O2 1.308(6) .
C31 O4 1.231(7) .
C31 O3 1.275(7) .
C31 C32 1.499(8) .
C32 C37 1.366(9) .
C32 C33 1.413(9) .
C33 C34 1.382(11) .
C34 C35 1.379(15) .
C35 C36 1.307(15) .
C36 C37 1.374(11) .
C37 O5 1.332(9) .
C1A Cl1 1.756(19) .
C1A Cl2 1.79(2) .
C1B Cl2 1.678(13) .
C1B Cl1 1.764(13) .
